data_1536980
loop_
_publ_author_name
'Red'ko, V.P.'
'Lopato, L.M.'

_publ_section_title
;
 Synthesis and features of Ho4 Zr3 O12
;
_journal_name_full
;
Dopovidi Akademii Nauk Ukrains'koi RSR, Seriya A: Fiziko-Tekhnichni ta 
Matematichni Nauki
;
_journal_page_first 78
_journal_page_last 81
_journal_volume 1990
_journal_year 1990
_chemical_formula_sum 'Ho4 O12 Zr3'
_chemical_name_systematic 'Ho4 Zr3 O12'
_space_group_IT_number 148
_symmetry_space_group_name_Hall '-R 3'
_symmetry_space_group_name_H-M 'R -3 :H'
_cell_angle_alpha 90
_cell_angle_beta 90
_cell_angle_gamma 120
_cell_formula_units_Z 3
_cell_length_a 9.732
_cell_length_b 9.732
_cell_length_c 9.109
_cell_volume 747.146
_citation_journal_id_ASTM DUKABM
_cod_data_source_file Redko_DUKABM_1990_1035.cif
_cod_data_source_block Ho4O12Zr3
_cod_original_cell_volume 747.1462
_cod_database_code 1536980

loop_
_symmetry_equiv_pos_as_xyz
x,y,z
-y,x-y,z
-x+y,-x,z
-x,-y,-z
y,-x+y,-z
x-y,x,-z
x+2/3,y+1/3,z+1/3
-y+2/3,x-y+1/3,z+1/3
-x+y+2/3,-x+1/3,z+1/3
-x+2/3,-y+1/3,-z+1/3
y+2/3,-x+y+1/3,-z+1/3
x-y+2/3,x+1/3,-z+1/3
x+1/3,y+2/3,z+2/3
-y+1/3,x-y+2/3,z+2/3
-x+y+1/3,-x+2/3,z+2/3
-x+1/3,-y+2/3,-z+2/3
y+1/3,-x+y+2/3,-z+2/3
x-y+1/3,x+2/3,-z+2/3

loop_
_atom_site_label
_atom_site_type_symbol
_atom_site_fract_x
_atom_site_fract_y
_atom_site_fract_z
_atom_site_occupancy
_atom_site_U_iso_or_equiv
Zr2 Zr+4 0.2832 0.4111 0.0163 0.3333 0.0
Ho1 Ho+3 0.2832 0.4111 0.0163 0.6667 0.0
Zr1 Zr+4 0 0 0 1 0.0
O2 O-2 0.303 0.459 0.257 1 0.0
O1 O-2 0.272 0.448 -0.233 1 0.0
